data_9011365
loop_
_publ_author_name
'Elerman, Y.'

_publ_section_title
;
 Refinement of the crystal structure of CoSO4*6H2O
;
_journal_name_full 'Acta Crystallographica, Section C'
_journal_page_first 599
_journal_page_last 601
_journal_paper_doi 10.1107/S0108270187012447
_journal_volume 44
_journal_year 1988
_chemical_compound_source Synthetic
_chemical_formula_sum 'Co H12 O10 S'
_chemical_name_mineral Moorhouseite
_space_group_IT_number 15
_symmetry_space_group_name_Hall '-C 2yc'
_symmetry_space_group_name_H-M 'C 1 2/c 1'
_cell_angle_alpha 90
_cell_angle_beta 98.42
_cell_angle_gamma 90
_cell_formula_units_Z 8
_cell_length_a 10.022
_cell_length_b 7.217
_cell_length_c 24.224
_cell_volume 1733.207
_database_code_amcsd 0010070
_exptl_crystal_density_diffrn 2.016
_cod_depositor_comments
;
       Insterting Z value to be consistent with given formula
                                  miguel
;
_cod_original_formula_sum 'Co S O10 H12'
_cod_database_code 9011365

loop_
_space_group_symop_operation_xyz
x,y,z
1/2+x,1/2+y,z
x,-y,1/2+z
1/2+x,1/2-y,1/2+z
-x,y,1/2-z
1/2-x,1/2+y,1/2-z
-x,-y,-z
1/2-x,1/2-y,-z

loop_
_atom_site_label
_atom_site_fract_x
_atom_site_fract_y
_atom_site_fract_z
_atom_site_U_iso_or_equiv
Co1 0.00000 0.00000 0.00000 0.02080
Co2 0.00000 0.94810 0.25000 0.01790
S 0.86850 0.45200 0.12450 0.02190
O1 0.77420 0.60300 0.13490 0.02860
O2 0.98210 0.44620 0.16960 0.04280
O3 0.91640 0.49770 0.07040 0.03700
O4 0.79880 0.27290 0.11910 0.03060
O5 0.59650 0.72340 0.04520 0.03050
O6 0.53480 0.32950 0.06820 0.04290
O7 0.30800 0.55400 0.02150 0.04200
O8 0.88410 0.15750 0.28120 0.03010
O9 0.88700 0.74450 0.28200 0.03800
O10 0.85890 0.95060 0.17860 0.03770
H51 0.64100 0.69700 0.07600 0.02400
H52 0.56400 0.79500 0.05300 0.02500
H61 0.48700 0.21000 0.06400 0.02300
H62 0.58600 0.32200 0.09000 0.05100
H71 0.26700 0.50200 0.00100 0.04200
H72 0.30000 0.62300 0.04600 0.03400
H81 0.81500 0.15000 0.27000 0.07100
H82 0.90400 0.28500 0.28800 0.04100
H91 0.81200 0.71800 0.28400 0.05700
H92 0.90700 0.85000 0.29600 0.04100
H101 0.84500 0.06900 0.17200 0.02300
H102 0.79000 0.93000 0.20100 0.05600

loop_
_cod_related_entry_id
_cod_related_entry_database
_cod_related_entry_code
1 AMCSD 0010070
